data_1542512
loop_
_publ_author_name
'Golen, James A.'
'Manke, David R.'

_publ_section_title
;
 4-Iodo-1<i>H</i>-indole-2,3-dione
;
_journal_coeditor_code SU4013
_journal_issue 2
_journal_name_full IUCrData
_journal_page_first x160215
_journal_paper_doi 10.1107/S2414314616002157
_journal_volume 1
_journal_year 2016
_chemical_formula_iupac 'C8 H4 I N O2'
_chemical_formula_moiety 'C8 H4 I N O2'
_chemical_formula_sum 'C8 H4 I N O2'
_chemical_formula_weight 273.02
_chemical_name_systematic
;
4-Iodo-1<i>H</i>-indole-2,3-dione
;
_space_group_crystal_system monoclinic
_space_group_IT_number 14
_space_group_name_Hall '-P 2ybc'
_space_group_name_H-M_alt 'P 1 21/c 1'
_symmetry_space_group_name_Hall '-P 2ybc'
_symmetry_space_group_name_H-M 'P 1 21/c 1'
_atom_sites_solution_hydrogens mixed
_cell_angle_alpha 90
_cell_angle_beta 91.249(5)
_cell_angle_gamma 90
_cell_formula_units_Z 4
_cell_length_a 7.6138(9)
_cell_length_b 13.9658(17)
_cell_length_c 7.3866(10)
_cell_measurement_reflns_used 7683
_cell_measurement_temperature 298(2)
_cell_measurement_theta_max 25.73
_cell_measurement_theta_min 2.92
_cell_volume 785.25(17)
_computing_cell_refinement
;
SAINT (Bruker, 2014)
;
_computing_data_collection
;
APEX2 (Bruker, 2014)
;
_computing_data_reduction
;
SAINT (Bruker, 2014)
;
_computing_molecular_graphics
;
<i>OLEX2</i> (Dolomanov <i>et al.</i>,  2009) and Mercury (Macrae <i>et
al.</i>,  2008)
;
_computing_publication_material
;
<i>OLEX2</i> (Dolomanov <i>et al.</i>,  2009) and publCIF (Westrip,
2010)
;
_computing_structure_refinement
;
SHELXL2014 (Sheldrick, 2015)
;
_computing_structure_solution
;
SHELXS97 (Sheldrick, 2008)
;
_diffrn_ambient_temperature 297.68
_diffrn_measured_fraction_theta_full 0.995
_diffrn_measured_fraction_theta_max 0.991
_diffrn_measurement_device_type 'Bruker D8 Venture CMOS'
_diffrn_measurement_method '\f and \w scans'
_diffrn_radiation_type MoK\a
_diffrn_radiation_wavelength 0.71073
_diffrn_reflns_av_R_equivalents 0.0504
_diffrn_reflns_limit_h_max 9
_diffrn_reflns_limit_h_min -9
_diffrn_reflns_limit_k_max 17
_diffrn_reflns_limit_k_min -17
_diffrn_reflns_limit_l_max 9
_diffrn_reflns_limit_l_min -9
_diffrn_reflns_number 16058
_diffrn_reflns_theta_full 25.250
_diffrn_reflns_theta_max 25.742
_diffrn_reflns_theta_min 2.917
_diffrn_standards_number 0
_exptl_absorpt_coefficient_mu 4.029
_exptl_absorpt_correction_T_max 0.2594
_exptl_absorpt_correction_T_min 0.1815
_exptl_absorpt_correction_type multi-scan
_exptl_absorpt_process_details
;
(SADABS; Bruker, 2014)
;
_exptl_crystal_colour orange
_exptl_crystal_density_diffrn 2.309
_exptl_crystal_description rod
_exptl_crystal_F_000 512
_exptl_crystal_size_max 0.25
_exptl_crystal_size_mid 0.1
_exptl_crystal_size_min 0.08
_refine_diff_density_max 0.950
_refine_diff_density_min -0.834
_refine_ls_extinction_method none
_refine_ls_goodness_of_fit_ref 1.193
_refine_ls_hydrogen_treatment constr
_refine_ls_matrix_type full
_refine_ls_number_parameters 112
_refine_ls_number_reflns 1491
_refine_ls_number_restraints 1
_refine_ls_restrained_S_all 1.192
_refine_ls_R_factor_all 0.0437
_refine_ls_R_factor_gt 0.0332
_refine_ls_shift/su_max 0.001
_refine_ls_shift/su_mean 0.000
_refine_ls_structure_factor_coef Fsqd
_refine_ls_weighting_details 'w=1/[\s^2^(Fo^2^)+(0.0260P)^2^+3.7223P] where P=(Fo^2^+2Fc^2^)/3'
_refine_ls_weighting_scheme calc
_refine_ls_wR_factor_gt 0.0761
_refine_ls_wR_factor_ref 0.0819
_reflns_number_gt 1268
_reflns_number_total 1491
_reflns_threshold_expression 'I > 2\s(I)'
_cod_data_source_file su4013sup1.cif
_cod_data_source_block I
_cod_depositor_comments 'Adding full bibliography for 1542512.cif.'
_cod_database_code 1542512
_cod_database_fobs_code 1542512
_shelx_space_group_comment
;
The symmetry employed for this shelxl refinement is uniquely defined
by the following loop, which should always be used as a source of
symmetry information in preference to the above space-group names.
They are only intended as comments.
;
_shelx_estimated_absorpt_t_min 0.432
_shelx_estimated_absorpt_t_max 0.739

loop_
_space_group_symop_operation_xyz
'x, y, z'
'-x, y+1/2, -z+1/2'
'-x, -y, -z'
'x, -y-1/2, z-1/2'

loop_
_atom_site_type_symbol
_atom_site_label
_atom_site_fract_x
_atom_site_fract_y
_atom_site_fract_z
_atom_site_U_iso_or_equiv
_atom_site_adp_type
_atom_site_calc_flag
_atom_site_occupancy
I I1 0.76809(5) 0.52256(3) 0.58699(6) 0.03698(15) Uani d 1
O O1 1.1415(6) 0.8920(3) 0.4389(7) 0.0440(11) Uani d 1
O O2 1.0723(6) 0.6869(3) 0.4540(7) 0.0438(11) Uani d 1
N N1 0.8656(7) 0.8997(3) 0.5598(7) 0.0349(11) Uani d 1
H H1 0.854(9) 0.9613(16) 0.561(9) 0.042 Uiso d 1
C C1 1.0079(8) 0.8563(4) 0.4961(8) 0.0334(13) Uani d 1
C C2 0.9695(7) 0.7460(4) 0.5078(7) 0.0284(12) Uani d 1
C C3 0.7944(7) 0.7395(4) 0.5841(7) 0.0242(11) Uani d 1
C C4 0.6850(7) 0.6629(4) 0.6254(7) 0.0265(11) Uani d 1
C C5 0.5197(7) 0.6816(4) 0.6915(8) 0.0320(13) Uani d 1
H H5 0.4451 0.6315 0.7211 0.038 Uiso calc 1
C C6 0.4664(8) 0.7758(5) 0.7130(8) 0.0369(14) Uani d 1
H H6 0.3549 0.7873 0.7571 0.044 Uiso calc 1
C C7 0.5710(8) 0.8532(4) 0.6722(8) 0.0350(13) Uani d 1
H H7 0.5316 0.9157 0.6859 0.042 Uiso calc 1
C C8 0.7365(7) 0.8335(4) 0.6102(7) 0.0268(12) Uani d 1

loop_
_atom_site_aniso_label
_atom_site_aniso_U_11
_atom_site_aniso_U_22
_atom_site_aniso_U_33
_atom_site_aniso_U_12
_atom_site_aniso_U_13
_atom_site_aniso_U_23
I1 0.0378(2) 0.0255(2) 0.0478(3) -0.00292(17) 0.00400(16) 0.00133(19)
O1 0.039(2) 0.029(2) 0.064(3) -0.0036(19) 0.013(2) 0.003(2)
O2 0.037(2) 0.028(2) 0.067(3) 0.0010(18) 0.015(2) 0.000(2)
N1 0.041(3) 0.021(2) 0.043(3) 0.002(2) 0.006(2) -0.001(2)
C1 0.037(3) 0.029(3) 0.035(3) -0.001(2) 0.003(2) 0.001(2)
C2 0.026(3) 0.028(3) 0.031(3) 0.000(2) 0.003(2) -0.001(2)
C3 0.025(3) 0.026(3) 0.022(3) 0.001(2) 0.001(2) 0.000(2)
C4 0.034(3) 0.026(3) 0.019(3) -0.001(2) -0.003(2) 0.000(2)
C5 0.027(3) 0.041(3) 0.028(3) -0.003(2) 0.003(2) -0.003(3)
C6 0.032(3) 0.053(4) 0.026(3) 0.008(3) 0.004(2) -0.006(3)
C7 0.035(3) 0.035(3) 0.034(3) 0.010(3) 0.001(3) -0.006(3)
C8 0.032(3) 0.028(3) 0.021(3) -0.002(2) -0.002(2) -0.002(2)

loop_
_atom_type_symbol
_atom_type_description
_atom_type_scat_dispersion_real
_atom_type_scat_dispersion_imag
_atom_type_scat_source
C C 0.0033 0.0016 'International Tables Vol C Tables 4.2.6.8 and 6.1.1.4'
H H 0.0000 0.0000 'International Tables Vol C Tables 4.2.6.8 and 6.1.1.4'
N N 0.0061 0.0033 'International Tables Vol C Tables 4.2.6.8 and 6.1.1.4'
O O 0.0106 0.0060 'International Tables Vol C Tables 4.2.6.8 and 6.1.1.4'
I I -0.4742 1.8119 'International Tables Vol C Tables 4.2.6.8 and 6.1.1.4'

loop_
_geom_angle_atom_site_label_1
_geom_angle_atom_site_label_2
_geom_angle_atom_site_label_3
_geom_angle
C1 N1 H1 123(5)
C1 N1 C8 111.8(5)
C8 N1 H1 125(5)
O1 C1 N1 128.8(6)
O1 C1 C2 125.4(5)
N1 C1 C2 105.8(5)
O2 C2 C1 121.9(5)
O2 C2 C3 133.3(5)
C3 C2 C1 104.8(4)
C4 C3 C2 133.4(5)
C4 C3 C8 119.9(5)
C8 C3 C2 106.7(5)
C3 C4 I1 120.5(4)
C5 C4 I1 120.5(4)
C5 C4 C3 119.0(5)
C4 C5 H5 120.3
C4 C5 C6 119.3(5)
C6 C5 H5 120.3
C5 C6 H6 118.4
C7 C6 C5 123.1(6)
C7 C6 H6 118.4
C6 C7 H7 121.6
C8 C7 C6 116.9(5)
C8 C7 H7 121.6
C3 C8 N1 110.9(5)
C7 C8 N1 127.3(5)
C7 C8 C3 121.8(5)

loop_
_geom_bond_atom_site_label_1
_geom_bond_atom_site_label_2
_geom_bond_distance
I1 C4 2.081(5)
O1 C1 1.216(7)
O2 C2 1.211(7)
N1 H1 0.87(2)
N1 C1 1.336(8)
N1 C8 1.406(7)
C1 C2 1.571(8)
C2 C3 1.462(7)
C3 C4 1.393(8)
C3 C8 1.399(8)
C4 C5 1.385(8)
C5 H5 0.9300
C5 C6 1.386(9)
C6 H6 0.9300
C6 C7 1.380(9)
C7 H7 0.9300
C7 C8 1.378(8)

loop_
_geom_hbond_atom_site_label_D
_geom_hbond_atom_site_label_H
_geom_hbond_atom_site_label_A
_geom_hbond_site_symmetry_A
_geom_hbond_distance_DH
_geom_hbond_distance_HA
_geom_hbond_distance_DA
_geom_hbond_angle_DHA
N1 H1 O1 3_776 0.87(2) 2.05(2) 2.910(6) 173(7)

loop_
_geom_torsion_atom_site_label_1
_geom_torsion_atom_site_label_2
_geom_torsion_atom_site_label_3
_geom_torsion_atom_site_label_4
_geom_torsion
I1 C4 C5 C6 -179.0(4)
O1 C1 C2 O2 -2.2(10)
O1 C1 C2 C3 -179.8(6)
O2 C2 C3 C4 1.6(11)
O2 C2 C3 C8 -176.3(7)
N1 C1 C2 O2 177.5(6)
N1 C1 C2 C3 -0.1(6)
C1 N1 C8 C3 1.5(7)
C1 N1 C8 C7 -176.5(6)
C1 C2 C3 C4 178.8(6)
C1 C2 C3 C8 1.0(6)
C2 C3 C4 I1 2.2(8)
C2 C3 C4 C5 -177.4(6)
C2 C3 C8 N1 -1.5(6)
C2 C3 C8 C7 176.6(5)
C3 C4 C5 C6 0.7(8)
C4 C3 C8 N1 -179.7(5)
C4 C3 C8 C7 -1.6(8)
C4 C5 C6 C7 -0.2(9)
C5 C6 C7 C8 -1.1(9)
C6 C7 C8 N1 179.8(6)
C6 C7 C8 C3 2.0(8)
C8 N1 C1 O1 178.9(6)
C8 N1 C1 C2 -0.8(7)
C8 C3 C4 I1 179.8(4)
C8 C3 C4 C5 0.2(8)
